data_7035672
loop_
_publ_author_name
'Rodr\'iguez Arce, Esteban'
'Mosquillo, M. Florencia'
'P\'erez-D\'iaz, Leticia'
'Echeverr\'ia, Gustavo A'
'Piro, Oscar E.'
'Merlino, Alicia'
'Coiti\~no, E Laura'
'Mar\'ingolo Ribeiro, Camila'
'Leite, Clarice Q. F.'
'Pavan, Fernando R.'
'Otero, Luc\'ia'
'Gambino, Dinorah'

_publ_section_title
;
 Aromatic amine N-oxide organometallic compounds: searching for
 prospective agents against infectious diseases.
;
_journal_issue 32
_journal_name_full 'Dalton transactions (Cambridge, England : 2003)'
_journal_page_first 14453
_journal_page_last 14464
_journal_paper_doi 10.1039/c5dt00557d
_journal_volume 44
_journal_year 2015
_chemical_formula_sum 'C39 H32 F6 Fe N O P3 Pt S'
_chemical_formula_weight 1020.57
_chemical_name_systematic
; 
1,l'-bis (dipheny1phosphino)ferrocene pyridine-2-thiolato-1-oxide platinum 
hexafluorophosphate   
;
_space_group_IT_number 14
_symmetry_cell_setting monoclinic
_symmetry_space_group_name_Hall '-P 2ybc'
_symmetry_space_group_name_H-M 'P 1 21/c 1'
_atom_sites_solution_hydrogens geom
_atom_sites_solution_primary direct
_atom_sites_solution_secondary difmap
_audit_creation_method SHELXL-97
_audit_update_record
;
2014-11-19 deposited with the CCDC.
2015-07-07 downloaded from the CCDC.
;
_cell_angle_alpha 90.00
_cell_angle_beta 106.240(6)
_cell_angle_gamma 90.00
_cell_formula_units_Z 4
_cell_length_a 10.3631(5)
_cell_length_b 22.3630(11)
_cell_length_c 17.3974(9)
_cell_measurement_reflns_used 1556
_cell_measurement_temperature 295(2)
_cell_measurement_theta_max 29.1476
_cell_measurement_theta_min 2.9939
_cell_volume 3871.0(4)
_computing_cell_refinement
;
CrysAlisPro, Agilent Technologies,
Version 1.171.36.20 (release 27-06-2012 CrysAlis171 .NET)
(compiled Jul 11 2012,15:38:31)
;
_computing_data_collection
;
CrysAlisPro, Agilent Technologies,
Version 1.171.36.20 (release 27-06-2012 CrysAlis171 .NET)
(compiled Jul 11 2012,15:38:31)
;
_computing_data_reduction
;
CrysAlisPro, Agilent Technologies,
Version 1.171.36.20 (release 27-06-2012 CrysAlis171 .NET)
(compiled Jul 11 2012,15:38:31)
;
_computing_molecular_graphics 'ORTEP-3 (Farrugia, 1997)'
_computing_publication_material 'SHELXL-97 (Sheldrick, 2008)'
_computing_structure_refinement 'SHELXL-97 (Sheldrick, 2008)'
_computing_structure_solution 'SHELXS-97 (Sheldrick, 2008)'
_diffrn_ambient_temperature 295(2)
_diffrn_detector_area_resol_mean 16.0604
_diffrn_measured_fraction_theta_full 0.998
_diffrn_measured_fraction_theta_max 0.998
_diffrn_measurement_device_type 'Xcalibur, Eos, Gemini'
_diffrn_radiation_monochromator graphite
_diffrn_radiation_source 'Enhance (Mo) X-ray Source'
_diffrn_radiation_type MoK\a
_diffrn_radiation_wavelength 0.71073
_diffrn_reflns_av_R_equivalents 0.0528
_diffrn_reflns_av_sigmaI/netI 0.0802
_diffrn_reflns_limit_h_max 12
_diffrn_reflns_limit_h_min -12
_diffrn_reflns_limit_k_max 17
_diffrn_reflns_limit_k_min -27
_diffrn_reflns_limit_l_max 21
_diffrn_reflns_limit_l_min -21
_diffrn_reflns_number 17086
_diffrn_reflns_theta_full 26.00
_diffrn_reflns_theta_max 26.00
_diffrn_reflns_theta_min 2.99
_exptl_absorpt_coefficient_mu 4.224
_exptl_absorpt_correction_T_max 1.00000
_exptl_absorpt_correction_T_min 0.70033
_exptl_absorpt_correction_type multi-scan
_exptl_absorpt_process_details
;
CrysAlisPro, Agilent Technologies,
Version 1.171.36.20 (release 27-06-2012 CrysAlis171 .NET)
(compiled Jul 11 2012,15:38:31)
Empirical absorption correction using spherical harmonics,
 implemented in SCALE3 ABSPACK scaling algorithm.
;
_exptl_crystal_colour yellow
_exptl_crystal_density_diffrn 1.751
_exptl_crystal_density_method 'not measured'
_exptl_crystal_description needle
_exptl_crystal_F_000 2000
_exptl_crystal_size_max 0.26
_exptl_crystal_size_mid 0.05
_exptl_crystal_size_min 0.04
_refine_diff_density_max 1.244
_refine_diff_density_min -0.822
_refine_diff_density_rms 0.117
_refine_ls_extinction_method none
_refine_ls_goodness_of_fit_ref 1.018
_refine_ls_hydrogen_treatment constr
_refine_ls_matrix_type full
_refine_ls_number_parameters 478
_refine_ls_number_reflns 7599
_refine_ls_number_restraints 0
_refine_ls_restrained_S_all 1.018
_refine_ls_R_factor_all 0.0829
_refine_ls_R_factor_gt 0.0452
_refine_ls_shift/su_max 0.006
_refine_ls_shift/su_mean 0.001
_refine_ls_structure_factor_coef Fsqd
_refine_ls_weighting_details 'calc w=1/[\s^2^(Fo^2^)+(0.0250P)^2^+0.0000P] where P=(Fo^2^+2Fc^2^)/3'
_refine_ls_weighting_scheme calc
_refine_ls_wR_factor_gt 0.0730
_refine_ls_wR_factor_ref 0.0864
_reflns_number_gt 5221
_reflns_number_total 7599
_reflns_threshold_expression >2\s(I)
_cod_data_source_file c5dt00557d2.cif
_cod_data_source_block PtMPO
_cod_depositor_comments 'Adding full bibliography for 7035671--7035672.cif.'
_cod_original_cell_volume 3871.0(3)
_cod_original_sg_symbol_H-M P21/c
_cod_database_code 7035672

loop_
_symmetry_equiv_pos_as_xyz
'x, y, z'
'-x, y+1/2, -z+1/2'
'-x, -y, -z'
'x, -y-1/2, z-1/2'

loop_
_atom_site_label
_atom_site_type_symbol
_atom_site_fract_x
_atom_site_fract_y
_atom_site_fract_z
_atom_site_U_iso_or_equiv
_atom_site_adp_type
_atom_site_occupancy
_atom_site_symmetry_multiplicity
_atom_site_calc_flag
_atom_site_refinement_flags
C1A C 0.5191(6) 0.7202(3) 0.1309(3) 0.0394(15) Uani 1 1 d .
C1B C 0.4168(6) 0.7498(3) 0.1559(3) 0.0457(16) Uani 1 1 d .
H1B H 0.3393 0.7321 0.1623 0.055 Uiso 1 1 calc R
C1C C 0.4519(7) 0.8110(3) 0.1696(4) 0.0568(19) Uani 1 1 d .
H1C H 0.4019 0.8402 0.1863 0.068 Uiso 1 1 calc R
C1D C 0.5757(8) 0.8193(3) 0.1534(4) 0.0577(19) Uani 1 1 d .
H1D H 0.6227 0.8552 0.1583 0.069 Uiso 1 1 calc R
C1E C 0.6175(7) 0.7641(3) 0.1283(4) 0.0552(19) Uani 1 1 d .
H1E H 0.6954 0.7577 0.1130 0.066 Uiso 1 1 calc R
C1F C 0.6073(7) 0.6916(3) 0.3241(3) 0.0439(16) Uani 1 1 d .
C1G C 0.7358(7) 0.7004(3) 0.3090(4) 0.0552(18) Uani 1 1 d .
H1G H 0.7842 0.6716 0.2903 0.066 Uiso 1 1 calc R
C1H C 0.7758(7) 0.7604(3) 0.3276(4) 0.0587(19) Uani 1 1 d .
H1H H 0.8542 0.7779 0.3223 0.070 Uiso 1 1 calc R
C1I C 0.6758(8) 0.7891(3) 0.3556(4) 0.058(2) Uani 1 1 d .
H1I H 0.6783 0.8285 0.3730 0.070 Uiso 1 1 calc R
C1J C 0.5708(7) 0.7474(3) 0.3526(4) 0.0530(18) Uani 1 1 d .
H1J H 0.4922 0.7550 0.3667 0.064 Uiso 1 1 calc R
C2A C 0.4538(6) 0.6325(3) 0.0057(4) 0.0412(15) Uani 1 1 d .
C2B C 0.4964(7) 0.5856(3) -0.0338(4) 0.0513(17) Uani 1 1 d .
H2B H 0.5652 0.5604 -0.0062 0.062 Uiso 1 1 calc R
C2C C 0.4354(8) 0.5768(3) -0.1141(4) 0.066(2) Uani 1 1 d .
H2C H 0.4652 0.5458 -0.1405 0.079 Uiso 1 1 calc R
C2D C 0.3325(8) 0.6122(4) -0.1562(4) 0.064(2) Uani 1 1 d .
H2D H 0.2919 0.6052 -0.2103 0.077 Uiso 1 1 calc R
C2E C 0.2890(7) 0.6593(3) -0.1166(4) 0.060(2) Uani 1 1 d .
H2E H 0.2198 0.6842 -0.1445 0.071 Uiso 1 1 calc R
C2F C 0.3487(7) 0.6687(3) -0.0368(4) 0.0493(17) Uani 1 1 d .
H2F H 0.3186 0.6996 -0.0106 0.059 Uiso 1 1 calc R
C2G C 0.6947(6) 0.6185(3) 0.1334(4) 0.0492(17) Uani 1 1 d .
C2H C 0.7795(7) 0.6452(3) 0.0956(5) 0.070(2) Uani 1 1 d .
H2H H 0.7461 0.6737 0.0563 0.084 Uiso 1 1 calc R
C2I C 0.9148(9) 0.6300(4) 0.1156(7) 0.093(4) Uani 1 1 d .
H2I H 0.9723 0.6486 0.0905 0.112 Uiso 1 1 calc R
C2J C 0.9620(10) 0.5873(5) 0.1727(8) 0.118(5) Uani 1 1 d .
H2J H 1.0531 0.5780 0.1874 0.142 Uiso 1 1 calc R
C2K C 0.8785(10) 0.5579(4) 0.2087(6) 0.099(3) Uani 1 1 d .
H2K H 0.9119 0.5277 0.2457 0.118 Uiso 1 1 calc R
C2L C 0.7443(8) 0.5735(3) 0.1893(5) 0.064(2) Uani 1 1 d .
H2L H 0.6869 0.5539 0.2137 0.077 Uiso 1 1 calc R
C3A C 0.3684(7) 0.6451(3) 0.3487(4) 0.0477(17) Uani 1 1 d .
C3B C 0.2484(7) 0.6658(3) 0.2995(4) 0.0535(19) Uani 1 1 d .
H3B H 0.2373 0.6682 0.2447 0.064 Uiso 1 1 calc R
C3C C 0.1449(8) 0.6827(3) 0.3294(4) 0.060(2) Uani 1 1 d .
H3C H 0.0644 0.6956 0.2944 0.072 Uiso 1 1 calc R
C3D C 0.1579(10) 0.6811(4) 0.4095(5) 0.075(2) Uani 1 1 d .
H3D H 0.0875 0.6928 0.4295 0.090 Uiso 1 1 calc R
C3E C 0.2750(10) 0.6621(4) 0.4590(5) 0.080(3) Uani 1 1 d .
H3E H 0.2845 0.6612 0.5137 0.096 Uiso 1 1 calc R
C3F C 0.3825(9) 0.6438(4) 0.4314(4) 0.073(2) Uani 1 1 d .
H3F H 0.4623 0.6309 0.4671 0.088 Uiso 1 1 calc R
C3G C 0.6110(8) 0.5708(3) 0.3729(5) 0.070(2) Uani 1 1 d .
C3H C 0.7154(10) 0.5874(4) 0.4358(5) 0.101(3) Uani 1 1 d .
H3H H 0.7310 0.6279 0.4472 0.121 Uiso 1 1 calc R
C3I C 0.8002(11) 0.5448(5) 0.4841(7) 0.144(5) Uani 1 1 d .
H3I H 0.8712 0.5571 0.5269 0.172 Uiso 1 1 calc R
C3J C 0.7789(14) 0.4873(5) 0.4686(7) 0.184(7) Uani 1 1 d .
H3J H 0.8315 0.4591 0.5026 0.220 Uiso 1 1 calc R
C3K C 0.6800(15) 0.4691(4) 0.4028(8) 0.205(8) Uani 1 1 d .
H3K H 0.6694 0.4287 0.3899 0.246 Uiso 1 1 calc R
C3L C 0.5958(11) 0.5109(4) 0.3558(6) 0.135(5) Uani 1 1 d .
H3L H 0.5276 0.4983 0.3117 0.162 Uiso 1 1 calc R
C4A C 0.1986(6) 0.4905(3) 0.1088(4) 0.0411(15) Uani 1 1 d .
C4B C 0.1055(7) 0.4490(3) 0.0658(4) 0.0548(19) Uani 1 1 d .
H4B H 0.0862 0.4479 0.0103 0.066 Uiso 1 1 calc R
C4C C 0.0426(8) 0.4102(3) 0.1030(5) 0.066(2) Uani 1 1 d .
H4C H -0.0192 0.3829 0.0732 0.080 Uiso 1 1 calc R
C4D C 0.0701(8) 0.4111(3) 0.1851(5) 0.064(2) Uani 1 1 d .
H4D H 0.0282 0.3843 0.2112 0.077 Uiso 1 1 calc R
C4E C 0.1586(7) 0.4515(3) 0.2272(4) 0.0532(18) Uani 1 1 d .
H4E H 0.1772 0.4526 0.2826 0.064 Uiso 1 1 calc R
N4 N 0.2209(5) 0.4906(2) 0.1898(3) 0.0408(12) Uani 1 1 d .
O4 O 0.3026(4) 0.53059(19) 0.2369(2) 0.0507(12) Uani 1 1 d .
P2 P 0.52092(16) 0.64114(7) 0.11357(10) 0.0388(4) Uani 1 1 d .
P3 P 0.50493(18) 0.62533(8) 0.30677(10) 0.0456(4) Uani 1 1 d .
S4 S 0.27924(18) 0.54169(7) 0.06505(9) 0.0463(4) Uani 1 1 d .
Fe Fe 0.59453(9) 0.75581(4) 0.24064(5) 0.0451(2) Uani 1 1 d .
Pt Pt 0.40658(3) 0.586669(11) 0.180440(14) 0.03912(9) Uani 1 1 d .
F41 F 0.0944(6) 0.7393(3) 0.6031(4) 0.143(2) Uani 1 1 d .
F42 F -0.1113(6) 0.7117(3) 0.5541(3) 0.145(2) Uani 1 1 d .
F43 F -0.0840(8) 0.6364(3) 0.6377(3) 0.157(3) Uani 1 1 d .
F44 F 0.1255(8) 0.6670(4) 0.6905(4) 0.203(4) Uani 1 1 d .
F45 F 0.0485(7) 0.6480(2) 0.5600(4) 0.153(3) Uani 1 1 d .
F46 F -0.0410(6) 0.7264(3) 0.6826(3) 0.147(3) Uani 1 1 d .
P4 P 0.0079(2) 0.68679(11) 0.62234(13) 0.0667(6) Uani 1 1 d .

loop_
_atom_site_aniso_label
_atom_site_aniso_U_11
_atom_site_aniso_U_22
_atom_site_aniso_U_33
_atom_site_aniso_U_23
_atom_site_aniso_U_13
_atom_site_aniso_U_12
C1A 0.034(4) 0.042(4) 0.045(4) -0.002(3) 0.015(3) 0.002(3)
C1B 0.034(4) 0.054(5) 0.049(4) 0.000(3) 0.011(3) 0.005(3)
C1C 0.060(5) 0.042(4) 0.068(5) 0.004(4) 0.016(4) 0.015(4)
C1D 0.064(5) 0.038(4) 0.070(5) 0.001(4) 0.017(4) -0.012(4)
C1E 0.053(5) 0.055(5) 0.063(4) -0.007(4) 0.024(4) -0.009(4)
C1F 0.047(4) 0.034(4) 0.043(4) -0.004(3) 0.002(3) -0.002(3)
C1G 0.040(4) 0.048(4) 0.070(5) -0.013(4) 0.003(4) 0.001(3)
C1H 0.030(4) 0.056(5) 0.083(5) -0.016(4) 0.004(4) -0.016(4)
C1I 0.067(5) 0.046(4) 0.059(4) -0.020(4) 0.011(4) -0.004(4)
C1J 0.044(4) 0.044(4) 0.065(4) -0.004(4) 0.005(4) 0.001(3)
C2A 0.036(4) 0.042(4) 0.047(4) 0.006(3) 0.014(3) -0.004(3)
C2B 0.045(4) 0.060(5) 0.047(4) -0.013(4) 0.011(3) 0.002(4)
C2C 0.070(6) 0.073(6) 0.054(5) -0.011(4) 0.017(5) -0.008(5)
C2D 0.069(6) 0.074(6) 0.044(4) 0.001(4) 0.007(4) -0.024(5)
C2E 0.054(5) 0.057(5) 0.064(5) 0.017(4) 0.009(4) -0.011(4)
C2F 0.048(4) 0.051(4) 0.047(4) -0.002(3) 0.009(4) -0.002(4)
C2G 0.033(4) 0.044(4) 0.067(5) -0.020(4) 0.007(4) 0.007(3)
C2H 0.043(5) 0.070(6) 0.103(6) -0.035(5) 0.029(5) -0.008(4)
C2I 0.044(6) 0.085(7) 0.162(10) -0.073(7) 0.045(7) -0.019(5)
C2J 0.034(5) 0.105(9) 0.198(13) -0.079(9) 0.003(7) 0.019(6)
C2K 0.060(6) 0.080(7) 0.134(9) -0.036(6) -0.009(6) 0.031(6)
C2L 0.052(5) 0.046(5) 0.089(6) -0.018(4) 0.010(5) 0.012(4)
C3A 0.056(5) 0.049(4) 0.037(4) -0.002(3) 0.010(4) -0.014(4)
C3B 0.058(5) 0.065(5) 0.040(4) -0.005(3) 0.017(4) -0.012(4)
C3C 0.055(5) 0.072(5) 0.057(5) -0.010(4) 0.024(4) -0.005(4)
C3D 0.082(7) 0.085(6) 0.066(6) -0.010(5) 0.035(6) -0.014(5)
C3E 0.085(7) 0.108(7) 0.051(5) 0.008(5) 0.028(5) -0.014(6)
C3F 0.071(6) 0.097(7) 0.043(4) 0.015(4) -0.001(4) -0.004(5)
C3G 0.075(6) 0.036(4) 0.074(5) 0.001(4) -0.020(5) -0.003(4)
C3H 0.106(8) 0.057(5) 0.099(7) 0.007(5) -0.040(6) -0.004(6)
C3I 0.124(10) 0.076(8) 0.155(10) 0.017(7) -0.086(8) -0.007(7)
C3J 0.208(15) 0.050(7) 0.182(12) 0.019(7) -0.128(10) 0.011(8)
C3K 0.255(18) 0.041(6) 0.194(13) 0.017(7) -0.142(12) -0.017(8)
C3L 0.165(11) 0.049(6) 0.112(7) 0.006(5) -0.091(7) -0.005(6)
C4A 0.038(4) 0.038(4) 0.046(4) -0.005(3) 0.007(3) 0.009(3)
C4B 0.052(5) 0.051(5) 0.059(4) -0.007(4) 0.010(4) -0.012(4)
C4C 0.052(5) 0.055(5) 0.081(6) -0.009(4) 0.000(4) -0.021(4)
C4D 0.062(5) 0.049(5) 0.081(6) 0.014(4) 0.019(5) -0.009(4)
C4E 0.053(5) 0.047(4) 0.061(5) 0.011(4) 0.019(4) -0.003(4)
N4 0.036(3) 0.031(3) 0.050(3) -0.002(3) 0.004(3) -0.003(2)
O4 0.052(3) 0.052(3) 0.043(3) -0.004(2) 0.005(2) -0.021(2)
P2 0.0270(9) 0.0383(10) 0.0504(10) -0.0057(8) 0.0097(8) -0.0024(7)
P3 0.0436(11) 0.0375(10) 0.0461(10) -0.0020(8) -0.0035(9) -0.0019(8)
S4 0.0463(11) 0.0459(10) 0.0456(9) -0.0060(8) 0.0113(9) -0.0099(8)
Fe 0.0357(6) 0.0372(5) 0.0616(6) -0.0066(5) 0.0124(5) -0.0011(4)
Pt 0.03295(14) 0.03731(15) 0.04321(14) -0.00258(12) 0.00424(11) -0.00287(13)
F41 0.090(5) 0.153(6) 0.186(6) 0.013(5) 0.037(5) -0.035(4)
F42 0.093(5) 0.216(7) 0.112(4) 0.029(5) 0.005(4) 0.014(5)
F43 0.233(8) 0.143(5) 0.133(5) -0.034(4) 0.116(6) -0.099(5)
F44 0.123(6) 0.314(10) 0.142(6) 0.083(7) -0.011(5) 0.089(7)
F45 0.228(8) 0.114(5) 0.177(6) -0.012(4) 0.158(6) 0.017(5)
F46 0.108(5) 0.209(7) 0.129(5) -0.091(5) 0.041(4) -0.016(5)
P4 0.0481(13) 0.0912(17) 0.0624(13) -0.0043(12) 0.0181(12) 0.0030(13)

loop_
_atom_type_symbol
_atom_type_description
_atom_type_scat_dispersion_real
_atom_type_scat_dispersion_imag
_atom_type_scat_source
C C 0.0033 0.0016 'International Tables Vol C Tables 4.2.6.8 and 6.1.1.4'
H H 0.0000 0.0000 'International Tables Vol C Tables 4.2.6.8 and 6.1.1.4'
N N 0.0061 0.0033 'International Tables Vol C Tables 4.2.6.8 and 6.1.1.4'
O O 0.0106 0.0060 'International Tables Vol C Tables 4.2.6.8 and 6.1.1.4'
F F 0.0171 0.0103 'International Tables Vol C Tables 4.2.6.8 and 6.1.1.4'
P P 0.1023 0.0942 'International Tables Vol C Tables 4.2.6.8 and 6.1.1.4'
S S 0.1246 0.1234 'International Tables Vol C Tables 4.2.6.8 and 6.1.1.4'
Fe Fe 0.3463 0.8444 'International Tables Vol C Tables 4.2.6.8 and 6.1.1.4'
Pt Pt -1.7033 8.3905 'International Tables Vol C Tables 4.2.6.8 and 6.1.1.4'

loop_
_geom_angle_atom_site_label_1
_geom_angle_atom_site_label_2
_geom_angle_atom_site_label_3
_geom_angle
C1B C1A C1E 106.9(5)
C1B C1A P2 123.8(5)
C1E C1A P2 129.2(5)
C1B C1A Fe 69.5(3)
C1E C1A Fe 70.5(4)
P2 C1A Fe 122.0(3)
C1A C1B C1C 108.9(6)
C1A C1B Fe 69.3(4)
C1C C1B Fe 71.0(4)
C1D C1C C1B 107.6(6)
C1D C1C Fe 69.9(4)
C1B C1C Fe 68.3(4)
C1C C1D C1E 108.8(6)
C1C C1D Fe 70.2(4)
C1E C1D Fe 69.5(4)
C1A C1E C1D 107.9(6)
C1A C1E Fe 68.4(3)
C1D C1E Fe 70.0(4)
C1J C1F C1G 106.9(6)
C1J C1F P3 125.2(5)
C1G C1F P3 127.9(5)
C1J C1F Fe 70.1(4)
C1G C1F Fe 69.5(4)
P3 C1F Fe 123.2(3)
C1H C1G C1F 108.3(6)
C1H C1G Fe 70.9(4)
C1F C1G Fe 68.8(4)
C1I C1H C1G 108.2(6)
C1I C1H Fe 70.7(4)
C1G C1H Fe 68.7(4)
C1H C1I C1J 108.4(6)
C1H C1I Fe 69.2(4)
C1J C1I Fe 68.3(4)
C1I C1J C1F 108.1(6)
C1I C1J Fe 71.3(4)
C1F C1J Fe 68.6(3)
C2F C2A C2B 119.0(6)
C2F C2A P2 120.2(5)
C2B C2A P2 120.4(5)
C2C C2B C2A 119.3(7)
C2D C2C C2B 121.9(7)
C2C C2D C2E 118.9(7)
C2F C2E C2D 119.8(7)
C2E C2F C2A 121.0(7)
C2H C2G C2L 119.2(7)
C2H C2G P2 121.6(6)
C2L C2G P2 119.3(5)
C2G C2H C2I 120.7(9)
C2J C2I C2H 118.9(9)
C2I C2J C2K 121.6(9)
C2L C2K C2J 119.3(10)
C2K C2L C2G 120.1(8)
C3B C3A C3F 117.4(6)
C3B C3A P3 120.1(5)
C3F C3A P3 122.4(6)
C3A C3B C3C 121.6(6)
C3B C3C C3D 121.1(8)
C3E C3D C3C 118.5(8)
C3D C3E C3F 122.5(7)
C3E C3F C3A 118.9(8)
C3H C3G C3L 117.4(8)
C3H C3G P3 122.0(6)
C3L C3G P3 120.3(6)
C3G C3H C3I 121.3(9)
C3J C3I C3H 119.9(10)
C3I C3J C3K 120.3(10)
C3J C3K C3L 119.6(10)
C3G C3L C3K 121.2(9)
N4 C4A C4B 116.5(6)
N4 C4A S4 119.7(5)
C4B C4A S4 123.8(5)
C4C C4B C4A 121.5(6)
C4B C4C C4D 120.0(7)
C4E C4D C4C 119.0(7)
N4 C4E C4D 121.0(7)
O4 N4 C4A 121.8(5)
O4 N4 C4E 116.1(5)
C4A N4 C4E 122.0(6)
N4 O4 Pt 116.0(3)
C1A P2 C2G 107.5(3)
C1A P2 C2A 105.0(3)
C2G P2 C2A 103.9(3)
C1A P2 Pt 114.63(19)
C2G P2 Pt 113.0(2)
C2A P2 Pt 111.9(2)
C1F P3 C3A 102.8(3)
C1F P3 C3G 102.9(3)
C3A P3 C3G 108.0(3)
C1F P3 Pt 123.3(2)
C3A P3 Pt 106.6(2)
C3G P3 Pt 112.2(2)
C4A S4 Pt 97.8(2)
C1A Fe C1F 109.3(2)
C1A Fe C1B 41.2(2)
C1F Fe C1B 110.0(3)
C1A Fe C1G 109.8(3)
C1F Fe C1G 41.7(2)
C1B Fe C1G 138.6(3)
C1A Fe C1E 41.2(2)
C1F Fe C1E 138.7(3)
C1B Fe C1E 68.5(3)
C1G Fe C1E 111.0(3)
C1A Fe C1C 69.1(3)
C1F Fe C1C 138.7(3)
C1B Fe C1C 40.8(2)
C1G Fe C1C 178.9(3)
C1E Fe C1C 68.1(3)
C1A Fe C1J 138.6(3)
C1F Fe C1J 41.3(2)
C1B Fe C1J 111.3(3)
C1G Fe C1J 69.1(3)
C1E Fe C1J 179.8(3)
C1C Fe C1J 111.9(3)
C1A Fe C1D 68.9(3)
C1F Fe C1D 177.9(3)
C1B Fe C1D 68.0(3)
C1G Fe C1D 139.6(3)
C1E Fe C1D 40.5(2)
C1C Fe C1D 39.9(3)
C1J Fe C1D 139.5(3)
C1A Fe C1H 138.5(3)
C1F Fe C1H 69.1(3)
C1B Fe C1H 179.0(3)
C1G Fe C1H 40.4(2)
C1E Fe C1H 111.8(3)
C1C Fe C1H 140.2(3)
C1J Fe C1H 68.4(3)
C1D Fe C1H 112.9(3)
C1A Fe C1I 177.6(3)
C1F Fe C1I 68.6(3)
C1B Fe C1I 140.2(3)
C1G Fe C1I 67.8(3)
C1E Fe C1I 139.8(3)
C1C Fe C1I 113.2(3)
C1J Fe C1I 40.4(2)
C1D Fe C1I 113.2(3)
C1H Fe C1I 40.0(2)
O4 Pt P2 175.51(12)
O4 Pt S4 84.35(12)
P2 Pt S4 92.42(6)
O4 Pt P3 85.72(12)
P2 Pt P3 97.68(6)
S4 Pt P3 169.51(6)
F44 P4 F45 93.9(4)
F44 P4 F43 92.9(5)
F45 P4 F43 90.8(3)
F44 P4 F42 176.1(5)
F45 P4 F42 88.8(4)
F43 P4 F42 89.8(4)
F44 P4 F41 90.2(5)
F45 P4 F41 89.2(3)
F43 P4 F41 176.9(4)
F42 P4 F41 87.1(4)
F44 P4 F46 88.9(4)
F45 P4 F46 177.0(4)
F43 P4 F46 88.1(3)
F42 P4 F46 88.4(4)
F41 P4 F46 91.8(4)

loop_
_geom_bond_atom_site_label_1
_geom_bond_atom_site_label_2
_geom_bond_distance
C1A C1B 1.418(7)
C1A C1E 1.426(8)
C1A P2 1.794(6)
C1A Fe 2.014(6)
C1B C1C 1.417(9)
C1B Fe 2.016(6)
C1C C1D 1.400(9)
C1C Fe 2.052(7)
C1D C1E 1.417(9)
C1D Fe 2.048(7)
C1E Fe 2.042(6)
C1F C1J 1.431(8)
C1F C1G 1.442(8)
C1F P3 1.798(6)
C1F Fe 2.020(6)
C1G C1H 1.413(9)
C1G Fe 2.030(7)
C1H C1I 1.417(9)
C1H Fe 2.058(7)
C1I C1J 1.422(9)
C1I Fe 2.079(6)
C1J Fe 2.039(7)
C2A C2F 1.391(9)
C2A C2B 1.392(8)
C2A P2 1.821(6)
C2B C2C 1.377(9)
C2C C2D 1.366(10)
C2D C2E 1.399(9)
C2E C2F 1.368(9)
C2G C2H 1.373(9)
C2G C2L 1.394(9)
C2G P2 1.808(6)
C2H C2I 1.389(11)
C2I C2J 1.365(13)
C2J C2K 1.370(14)
C2K C2L 1.381(11)
C3A C3B 1.377(9)
C3A C3F 1.405(8)
C3A P3 1.819(7)
C3B C3C 1.369(8)
C3C C3D 1.362(9)
C3D C3E 1.345(11)
C3E C3F 1.392(10)
C3G C3H 1.359(11)
C3G C3L 1.370(10)
C3G P3 1.820(8)
C3H C3I 1.404(12)
C3I C3J 1.320(12)
C3J C3K 1.368(14)
C3K C3L 1.381(12)
C4A N4 1.363(7)
C4A C4B 1.396(8)
C4A S4 1.715(6)
C4B C4C 1.354(9)
C4C C4D 1.375(9)
C4D C4E 1.349(9)
C4E N4 1.355(7)
N4 O4 1.342(6)
O4 Pt 2.071(4)
P2 Pt 2.2388(15)
P3 Pt 2.3159(17)
S4 Pt 2.3026(17)
F41 P4 1.568(6)
F42 P4 1.557(6)
F43 P4 1.545(5)
F44 P4 1.510(6)
F45 P4 1.537(5)
F46 P4 1.560(5)
